data_7050675
loop_
_publ_author_name
'Elsegood, Mark R. J.'
'Holmes, Kathryn E.'
'Kelly, Paul F.'
'Parr, Jonathan'
'Stonehouse, Julia M.'

_publ_section_title
;
 The preparation and structure of novel sulfimide systems; X-ray
 crystal structures of 1,4-(PhS{NH})2C6H4 (and dihydrate),
 1,2-(PhS{NH})(PhS)C6H4&#x00B7;H2O and of [Ph2SNH] and its hydrate
;
_journal_issue 2
_journal_name_full 'New Journal of Chemistry'
_journal_page_first 202
_journal_paper_doi 10.1039/b103502a
_journal_volume 26
_journal_year 2002
_chemical_formula_sum 'C12 H13 N O S'
_chemical_formula_weight 219.29
_chemical_name_systematic
;
?
;
_space_group_IT_number 61
_symmetry_cell_setting orthorhombic
_symmetry_space_group_name_Hall '-P 2ac 2ab'
_symmetry_space_group_name_H-M 'P b c a'
_atom_sites_solution_hydrogens 'geom except NH & OH coords freely refined'
_atom_sites_solution_primary direct
_atom_sites_solution_secondary 'all non-H atoms found by direct methods'
_audit_creation_method SHELXL-97
_cell_angle_alpha 90.00
_cell_angle_beta 90.00
_cell_angle_gamma 90.00
_cell_formula_units_Z 8
_cell_length_a 5.1467(4)
_cell_length_b 20.1417(14)
_cell_length_c 21.4008(14)
_cell_measurement_reflns_used 7134
_cell_measurement_temperature 150(2)
_cell_measurement_theta_max 28.65
_cell_measurement_theta_min 2.23
_cell_volume 2218.5(3)
_computing_cell_refinement 'Bruker SAINT'
_computing_data_collection 'Bruker SMART'
_computing_data_reduction 'Bruker SAINT'
_computing_molecular_graphics 'Bruker SHELXTL'
_computing_publication_material 'Bruker SHELXTL and local programs'
_computing_structure_refinement 'Bruker SHELXTL'
_computing_structure_solution 'Bruker SHELXTL'
_diffrn_ambient_temperature 150(2)
_diffrn_measured_fraction_theta_full 1.000
_diffrn_measured_fraction_theta_max 0.930
_diffrn_measurement_device_type 'Bruker SMART 1K CCD diffractometer'
_diffrn_measurement_method '\w rotation with narrow frames'
_diffrn_radiation_monochromator graphite
_diffrn_radiation_source 'sealed tube'
_diffrn_radiation_type MoK\a
_diffrn_radiation_wavelength 0.71073
_diffrn_reflns_av_R_equivalents 0.0252
_diffrn_reflns_av_sigmaI/netI 0.0198
_diffrn_reflns_limit_h_max 6
_diffrn_reflns_limit_h_min -6
_diffrn_reflns_limit_k_max 26
_diffrn_reflns_limit_k_min -27
_diffrn_reflns_limit_l_max 27
_diffrn_reflns_limit_l_min -27
_diffrn_reflns_number 17699
_diffrn_reflns_theta_full 26.00
_diffrn_reflns_theta_max 28.92
_diffrn_reflns_theta_min 1.90
_diffrn_standards_decay_% 0
_diffrn_standards_number 0
_exptl_absorpt_coefficient_mu 0.263
_exptl_absorpt_correction_T_max 0.990
_exptl_absorpt_correction_T_min 0.757
_exptl_absorpt_correction_type multi-scan
_exptl_crystal_colour colourless
_exptl_crystal_density_diffrn 1.313
_exptl_crystal_density_method 'not measured'
_exptl_crystal_description needle
_exptl_crystal_F_000 928
_exptl_crystal_size_max 1.12
_exptl_crystal_size_mid 0.08
_exptl_crystal_size_min 0.04
_refine_diff_density_max 0.376
_refine_diff_density_min -0.271
_refine_diff_density_rms 0.046
_refine_ls_extinction_method none
_refine_ls_goodness_of_fit_ref 1.022
_refine_ls_hydrogen_treatment mixed
_refine_ls_matrix_type full
_refine_ls_number_parameters 145
_refine_ls_number_reflns 2712
_refine_ls_number_restraints 0
_refine_ls_restrained_S_all 1.022
_refine_ls_R_factor_all 0.0455
_refine_ls_R_factor_gt 0.0321
_refine_ls_shift/su_max 0.001
_refine_ls_shift/su_mean 0.000
_refine_ls_structure_factor_coef Fsqd
_refine_ls_weighting_details 'calc w=1/[\s^2^(Fo^2^)+(0.0472P)^2^+0.6806P] where P=(Fo^2^+2Fc^2^)/3'
_refine_ls_weighting_scheme calc
_refine_ls_wR_factor_gt 0.0822
_refine_ls_wR_factor_ref 0.0898
_reflns_number_gt 2111
_reflns_number_total 2712
_reflns_threshold_expression I>2\s(I)
_cod_data_source_file b103502a.txt
_cod_data_source_block 3a
_cod_original_sg_symbol_H-M Pbca
_cod_database_code 7050675

loop_
_symmetry_equiv_pos_as_xyz
'x, y, z'
'-x+1/2, -y, z+1/2'
'-x, y+1/2, -z+1/2'
'x+1/2, -y+1/2, -z'
'-x, -y, -z'
'x-1/2, y, -z-1/2'
'x, -y-1/2, z-1/2'
'-x-1/2, y-1/2, z'

loop_
_atom_site_label
_atom_site_type_symbol
_atom_site_fract_x
_atom_site_fract_y
_atom_site_fract_z
_atom_site_U_iso_or_equiv
_atom_site_adp_type
_atom_site_occupancy
_atom_site_symmetry_multiplicity
_atom_site_calc_flag
_atom_site_refinement_flags
_atom_site_disorder_assembly
_atom_site_disorder_group
N1 N 0.5037(2) 0.12427(6) 0.70998(6) 0.0249(3) Uani 1 1 d . . .
H1 H 0.366(4) 0.1203(9) 0.7265(8) 0.037 Uiso 1 1 d . . .
S1 S 0.50213(6) 0.089892(15) 0.643786(15) 0.02124(11) Uani 1 1 d . . .
C1 C 0.4075(3) 0.00420(6) 0.64852(6) 0.0208(3) Uani 1 1 d . . .
C2 C 0.5642(3) -0.04102(7) 0.61761(7) 0.0269(3) Uani 1 1 d . . .
H2 H 0.7096 -0.0262 0.5941 0.032 Uiso 1 1 calc R . .
C3 C 0.5067(3) -0.10861(7) 0.62122(8) 0.0329(3) Uani 1 1 d . . .
H3 H 0.6128 -0.1400 0.6001 0.040 Uiso 1 1 calc R . .
C4 C 0.2960(3) -0.12979(7) 0.65547(7) 0.0301(3) Uani 1 1 d . . .
H4 H 0.2567 -0.1758 0.6578 0.036 Uiso 1 1 calc R . .
C5 C 0.1410(3) -0.08429(7) 0.68666(7) 0.0299(3) Uani 1 1 d . . .
H5 H -0.0037 -0.0993 0.7103 0.036 Uiso 1 1 calc R . .
C6 C 0.1958(3) -0.01678(7) 0.68359(6) 0.0272(3) Uani 1 1 d . . .
H6 H 0.0903 0.0144 0.7051 0.033 Uiso 1 1 calc R . .
C7 C 0.2321(3) 0.11995(6) 0.59760(6) 0.0230(3) Uani 1 1 d . . .
C8 C 0.1734(3) 0.08985(8) 0.54076(7) 0.0331(3) Uani 1 1 d . . .
H8 H 0.2640 0.0511 0.5279 0.040 Uiso 1 1 calc R . .
C9 C -0.0185(3) 0.11697(9) 0.50319(7) 0.0384(4) Uani 1 1 d . . .
H9 H -0.0599 0.0968 0.4643 0.046 Uiso 1 1 calc R . .
C10 C -0.1506(3) 0.17357(8) 0.52219(7) 0.0344(4) Uani 1 1 d . . .
H10 H -0.2808 0.1923 0.4961 0.041 Uiso 1 1 calc R . .
C11 C -0.0927(3) 0.20257(7) 0.57894(7) 0.0320(3) Uani 1 1 d . . .
H11 H -0.1852 0.2409 0.5921 0.038 Uiso 1 1 calc R . .
C12 C 0.1000(3) 0.17606(6) 0.61707(7) 0.0269(3) Uani 1 1 d . . .
H12 H 0.1404 0.1962 0.6560 0.032 Uiso 1 1 calc R . .
O1 O 0.6274(2) 0.26185(5) 0.71925(5) 0.0316(2) Uani 1 1 d . . .
H1B H 0.612(4) 0.2221(11) 0.7140(9) 0.047 Uiso 1 1 d . . .
H1A H 0.776(4) 0.2659(9) 0.7376(9) 0.047 Uiso 1 1 d . . .

loop_
_atom_site_aniso_label
_atom_site_aniso_U_11
_atom_site_aniso_U_22
_atom_site_aniso_U_33
_atom_site_aniso_U_23
_atom_site_aniso_U_13
_atom_site_aniso_U_12
N1 0.0249(6) 0.0243(6) 0.0255(6) -0.0040(4) -0.0019(5) -0.0029(5)
S1 0.02040(18) 0.01987(17) 0.02344(18) -0.00033(11) -0.00009(12) -0.00166(12)
C1 0.0222(6) 0.0192(6) 0.0211(6) 0.0003(5) -0.0033(5) -0.0016(5)
C2 0.0252(7) 0.0259(7) 0.0296(7) -0.0004(5) 0.0034(6) 0.0001(6)
C3 0.0369(9) 0.0241(7) 0.0379(8) -0.0038(6) 0.0007(7) 0.0042(6)
C4 0.0389(9) 0.0209(6) 0.0306(7) 0.0035(5) -0.0082(6) -0.0037(6)
C5 0.0307(8) 0.0316(7) 0.0275(7) 0.0056(6) 0.0004(6) -0.0072(6)
C6 0.0282(7) 0.0260(7) 0.0274(7) -0.0005(5) 0.0037(6) 0.0004(6)
C7 0.0231(7) 0.0231(6) 0.0228(6) 0.0043(5) 0.0009(5) -0.0016(5)
C8 0.0341(8) 0.0399(8) 0.0253(7) -0.0034(6) -0.0006(6) 0.0093(7)
C9 0.0397(9) 0.0525(10) 0.0230(7) 0.0002(7) -0.0039(6) 0.0084(8)
C10 0.0308(8) 0.0390(8) 0.0335(8) 0.0139(6) -0.0024(6) 0.0027(6)
C11 0.0304(7) 0.0204(6) 0.0451(9) 0.0066(6) 0.0003(7) 0.0003(6)
C12 0.0296(8) 0.0196(6) 0.0314(7) 0.0009(5) -0.0011(6) -0.0037(6)
O1 0.0295(6) 0.0218(5) 0.0435(6) -0.0026(4) -0.0034(5) 0.0013(4)

loop_
_atom_type_symbol
_atom_type_description
_atom_type_scat_dispersion_real
_atom_type_scat_dispersion_imag
_atom_type_scat_source
C C 0.0033 0.0016 'International Tables Vol C Tables 4.2.6.8 and 6.1.1.4'
H H 0.0000 0.0000 'International Tables Vol C Tables 4.2.6.8 and 6.1.1.4'
N N 0.0061 0.0033 'International Tables Vol C Tables 4.2.6.8 and 6.1.1.4'
S S 0.1246 0.1234 'International Tables Vol C Tables 4.2.6.8 and 6.1.1.4'
O O 0.0106 0.0060 'International Tables Vol C Tables 4.2.6.8 and 6.1.1.4'

loop_
_geom_angle_atom_site_label_1
_geom_angle_atom_site_label_2
_geom_angle_atom_site_label_3
_geom_angle
_geom_angle_site_symmetry_1
_geom_angle_site_symmetry_3
_geom_angle_publ_flag
N1 S1 C1 111.88(6) . . ?
N1 S1 C7 110.34(6) . . ?
C1 S1 C7 98.29(6) . . ?
C2 C1 C6 120.97(12) . . ?
C2 C1 S1 116.58(11) . . ?
C6 C1 S1 122.38(10) . . ?
C1 C2 C3 119.47(14) . . ?
C4 C3 C2 119.93(14) . . ?
C3 C4 C5 120.31(13) . . ?
C4 C5 C6 120.48(14) . . ?
C1 C6 C5 118.83(13) . . ?
C12 C7 C8 120.81(13) . . ?
C12 C7 S1 119.10(10) . . ?
C8 C7 S1 119.89(11) . . ?
C9 C8 C7 119.34(14) . . ?
C8 C9 C10 120.19(15) . . ?
C11 C10 C9 119.97(14) . . ?
C10 C11 C12 120.52(14) . . ?
C7 C12 C11 119.17(13) . . ?

loop_
_geom_bond_atom_site_label_1
_geom_bond_atom_site_label_2
_geom_bond_distance
_geom_bond_site_symmetry_2
_geom_bond_publ_flag
N1 S1 1.5767(12) . ?
S1 C1 1.7961(13) . ?
S1 C7 1.8096(14) . ?
C1 C2 1.3847(19) . ?
C1 C6 1.389(2) . ?
C2 C3 1.395(2) . ?
C3 C4 1.376(2) . ?
C4 C5 1.386(2) . ?
C5 C6 1.390(2) . ?
C7 C12 1.3832(19) . ?
C7 C8 1.392(2) . ?
C8 C9 1.386(2) . ?
C9 C10 1.388(2) . ?
C10 C11 1.380(2) . ?
C11 C12 1.391(2) . ?

loop_
_geom_hbond_atom_site_label_D
_geom_hbond_atom_site_label_H
_geom_hbond_atom_site_label_A
_geom_hbond_distance_DH
_geom_hbond_distance_HA
_geom_hbond_distance_DA
_geom_hbond_angle_DHA
_geom_hbond_site_symmetry_A
N1 H1 N1 0.80(2) 2.309(19) 3.0914(13) 167.6(17) 6_557
O1 H1B N1 0.81(2) 2.05(2) 2.8502(16) 168.4(19) .
O1 H1A O1 0.87(2) 2.03(2) 2.8904(10) 172.3(18) 6_657

loop_
_cod_related_entry_id
_cod_related_entry_database
_cod_related_entry_code
1 ChemSpider 9610802
